data_7051659
loop_
_publ_author_name
'Kowalski, K.'
'Long, N. J.'
'Kuimova, M. K.'
'Kornyshev, A. A.'
'Taylor, A. G.'
'White, A. J. P.'

_publ_section_title
;
 Synthesis and characterisation of substituted
 diphenylamines---charge-transfer, donor--acceptor systems localised at
 water--oil interfaces
;
_journal_issue 3
_journal_name_full 'New Journal of Chemistry'
_journal_page_first 598
_journal_paper_doi 10.1039/b818110a
_journal_volume 33
_journal_year 2009
_chemical_formula_moiety 'C23 H19 N2, Cl, 0.5(H2 O), 0.25(C H2 Cl2)'
_chemical_formula_sum 'C23.25 H20.5 Cl1.5 N2 O0.5'
_chemical_formula_weight 389.09
_chemical_name_systematic
;
?
;
_space_group_IT_number 2
_symmetry_cell_setting triclinic
_symmetry_space_group_name_Hall '-P 1'
_symmetry_space_group_name_H-M 'P -1'
_atom_sites_solution_hydrogens geom
_atom_sites_solution_primary direct
_atom_sites_solution_secondary difmap
_audit_creation_method SHELXL-97
_cell_angle_alpha 100.431(15)
_cell_angle_beta 90.436(15)
_cell_angle_gamma 103.375(16)
_cell_formula_units_Z 4
_cell_length_a 9.0670(17)
_cell_length_b 10.852(2)
_cell_length_c 21.500(4)
_cell_measurement_temperature 173(2)
_cell_measurement_theta_max 70.8781
_cell_measurement_theta_min 4.2598
_cell_volume 2021.4(7)
_computing_cell_refinement 'CrysAlis RED, Oxford Diffraction Ltd'
_computing_data_collection 'CrysAlis CCD, Oxford Diffraction Ltd'
_computing_data_reduction 'CrysAlis RED, Oxford Diffraction Ltd'
_computing_molecular_graphics 'Bruker SHELXTL'
_computing_publication_material 'Bruker SHELXTL'
_computing_structure_refinement 'SHELXL-97 (Sheldrick, 1997)'
_computing_structure_solution 'SHELXS-97 (Sheldrick, 1990)'
_diffrn_ambient_temperature 173(2)
_diffrn_detector_area_resol_mean 8.2556
_diffrn_measured_fraction_theta_full 0.984
_diffrn_measured_fraction_theta_max 0.957
_diffrn_measurement_device_type 'OD Xcalibur PX Ultra'
_diffrn_measurement_method \w
_diffrn_radiation_monochromator graphite
_diffrn_radiation_source 'Enhance Ultra (Cu) X-ray Source'
_diffrn_radiation_type CuK\a
_diffrn_radiation_wavelength 1.54248
_diffrn_reflns_av_R_equivalents 0.0574
_diffrn_reflns_av_sigmaI/netI 0.0645
_diffrn_reflns_limit_h_max 10
_diffrn_reflns_limit_h_min -10
_diffrn_reflns_limit_k_max 13
_diffrn_reflns_limit_k_min -12
_diffrn_reflns_limit_l_max 25
_diffrn_reflns_limit_l_min -26
_diffrn_reflns_number 19742
_diffrn_reflns_theta_full 69.00
_diffrn_reflns_theta_max 71.09
_diffrn_reflns_theta_min 4.38
_exptl_absorpt_coefficient_mu 2.367
_exptl_absorpt_correction_T_max 0.90138
_exptl_absorpt_correction_T_min 0.66956
_exptl_absorpt_correction_type 'numeric analytical'
_exptl_absorpt_process_details
;
CrysAlis RED, Oxford Diffraction Ltd.,
Version 1.171.27p5 beta (release 01-04-2005 CrysAlis171 .NET)
(compiled Apr 1 2005,17:53:34)
Analytical numeric absorption correction using a multifaceted crystal
model based on expressions derived by R.C. Clark & J.S. Reid.
;
_exptl_crystal_colour Yellow
_exptl_crystal_density_diffrn 1.278
_exptl_crystal_density_method 'not measured'
_exptl_crystal_description plates
_exptl_crystal_F_000 814
_exptl_crystal_size_max 0.15
_exptl_crystal_size_mid 0.14
_exptl_crystal_size_min 0.04
_refine_diff_density_max 0.377
_refine_diff_density_min -0.411
_refine_diff_density_rms 0.057
_refine_ls_extinction_method none
_refine_ls_goodness_of_fit_ref 0.940
_refine_ls_hydrogen_treatment mixed
_refine_ls_matrix_type full
_refine_ls_number_parameters 525
_refine_ls_number_reflns 7479
_refine_ls_number_restraints 21
_refine_ls_restrained_S_all 0.942
_refine_ls_R_factor_all 0.1145
_refine_ls_R_factor_gt 0.0617
_refine_ls_shift/su_max 0.000
_refine_ls_shift/su_mean 0.000
_refine_ls_structure_factor_coef Fsqd
_refine_ls_weighting_details 'calc w=1/[\s^2^(Fo^2^)+(0.1053P)^2^+0.0000P] where P=(Fo^2^+2Fc^2^)/3'
_refine_ls_weighting_scheme calc
_refine_ls_wR_factor_gt 0.1592
_refine_ls_wR_factor_ref 0.1952
_reflns_number_gt 3741
_reflns_number_total 7479
_reflns_threshold_expression >2sigma(I)
_cod_data_source_file b818110a.txt
_cod_data_source_block Compound_9
_cod_depositor_comments
;
The following automatic conversions were performed:
'_symmetry_cell_setting' value 'Triclinic' changed to 'triclinic'
according to '/home/saulius/struct/CIF-dictionaries/cif_core.dic'
dictionary named 'cif_core.dic' version 2.4.1 from 2010-06-29.

Automatic conversion script
Id: cif_fix_enum 1527 2010-12-29 10:47:43Z saulius 
;
_cod_original_sg_symbol_H-M P-1
_cod_original_formula_sum 'C23.25 H20.50 Cl1.50 N2 O0.50'
_cod_database_code 7051659

loop_
_symmetry_equiv_pos_as_xyz
'x, y, z'
'-x, -y, -z'

loop_
_atom_site_label
_atom_site_type_symbol
_atom_site_fract_x
_atom_site_fract_y
_atom_site_fract_z
_atom_site_U_iso_or_equiv
_atom_site_adp_type
_atom_site_occupancy
_atom_site_symmetry_multiplicity
_atom_site_calc_flag
_atom_site_refinement_flags
_atom_site_disorder_assembly
_atom_site_disorder_group
N1 N 0.5045(3) 0.6621(3) 0.83474(13) 0.0439(7) Uani 1 1 d . . .
C2 C 0.4695(4) 0.7170(3) 0.78402(15) 0.0417(8) Uani 1 1 d . . .
C3 C 0.3244(4) 0.7386(4) 0.77605(16) 0.0487(9) Uani 1 1 d . . .
H3A H 0.2481 0.7120 0.8041 0.058 Uiso 1 1 calc R . .
C4 C 0.2916(4) 0.7979(4) 0.72798(17) 0.0506(9) Uani 1 1 d . . .
H4A H 0.1916 0.8086 0.7225 0.061 Uiso 1 1 calc R . .
C5 C 0.4021(4) 0.8429(3) 0.68676(16) 0.0460(8) Uani 1 1 d . . .
C6 C 0.5455(4) 0.8193(3) 0.69499(16) 0.0466(8) Uani 1 1 d . . .
H6A H 0.6228 0.8479 0.6677 0.056 Uiso 1 1 calc R . .
C7 C 0.5781(4) 0.7561(3) 0.74133(16) 0.0457(8) Uani 1 1 d . . .
H7A H 0.6756 0.7387 0.7444 0.055 Uiso 1 1 calc R . .
C8 C 0.3680(4) 0.9112(4) 0.63744(16) 0.0466(8) Uani 1 1 d . . .
C9 C 0.2205(4) 0.8887(4) 0.61096(18) 0.0569(10) Uani 1 1 d . . .
H9A H 0.1406 0.8270 0.6243 0.068 Uiso 1 1 calc R . .
C10 C 0.1912(4) 0.9556(4) 0.56579(18) 0.0614(11) Uani 1 1 d . . .
H10A H 0.0913 0.9390 0.5474 0.074 Uiso 1 1 calc R . .
N11 N 0.3027(4) 1.0445(3) 0.54733(14) 0.0548(8) Uani 1 1 d D . .
H11 H 0.278(5) 1.090(4) 0.5197(16) 0.091(15) Uiso 1 1 d D . .
C12 C 0.4461(4) 1.0692(4) 0.57111(17) 0.0525(9) Uani 1 1 d . . .
H12A H 0.5234 1.1320 0.5571 0.063 Uiso 1 1 calc R . .
C13 C 0.4801(4) 1.0035(4) 0.61562(17) 0.0480(9) Uani 1 1 d . . .
H13A H 0.5818 1.0207 0.6321 0.058 Uiso 1 1 calc R . .
C14 C 0.6571(4) 0.6702(3) 0.85584(16) 0.0424(8) Uani 1 1 d . . .
C15 C 0.7678(4) 0.7842(3) 0.86532(16) 0.0465(8) Uani 1 1 d . . .
H15A H 0.7437 0.8607 0.8572 0.056 Uiso 1 1 calc R . .
C16 C 0.9129(4) 0.7878(4) 0.88645(18) 0.0509(9) Uani 1 1 d . . .
H16A H 0.9881 0.8667 0.8927 0.061 Uiso 1 1 calc R . .
C17 C 0.9503(4) 0.6770(4) 0.89869(18) 0.0528(9) Uani 1 1 d . . .
H17A H 1.0503 0.6796 0.9133 0.063 Uiso 1 1 calc R . .
C18 C 0.8408(4) 0.5640(4) 0.88942(19) 0.0545(10) Uani 1 1 d . . .
H18A H 0.8651 0.4877 0.8976 0.065 Uiso 1 1 calc R . .
C19 C 0.6954(4) 0.5601(3) 0.86832(18) 0.0495(9) Uani 1 1 d . . .
H19A H 0.6205 0.4810 0.8623 0.059 Uiso 1 1 calc R . .
C20 C 0.3873(4) 0.5924(3) 0.86781(16) 0.0426(8) Uani 1 1 d . . .
C21 C 0.3912(4) 0.6207(3) 0.93365(16) 0.0466(8) Uani 1 1 d . . .
H21A H 0.4703 0.6878 0.9561 0.056 Uiso 1 1 calc R . .
C22 C 0.2818(4) 0.5525(4) 0.96669(17) 0.0493(9) Uani 1 1 d . . .
H22A H 0.2867 0.5717 1.0117 0.059 Uiso 1 1 calc R . .
C23 C 0.1645(4) 0.4561(4) 0.93438(18) 0.0504(9) Uani 1 1 d . . .
H23A H 0.0882 0.4100 0.9572 0.060 Uiso 1 1 calc R . .
C24 C 0.1586(4) 0.4267(3) 0.86865(18) 0.0487(9) Uani 1 1 d . . .
H24A H 0.0785 0.3601 0.8466 0.058 Uiso 1 1 calc R . .
C25 C 0.2691(4) 0.4940(3) 0.83516(17) 0.0460(8) Uani 1 1 d . . .
H25A H 0.2649 0.4735 0.7902 0.055 Uiso 1 1 calc R . .
N31 N 0.5654(3) 0.1662(3) 0.82775(14) 0.0513(8) Uani 1 1 d . . .
C32 C 0.5189(4) 0.2191(3) 0.77793(16) 0.0456(8) Uani 1 1 d . . .
C33 C 0.6222(4) 0.3012(4) 0.74828(17) 0.0509(9) Uani 1 1 d . . .
H33A H 0.7271 0.3192 0.7605 0.061 Uiso 1 1 calc R . .
C34 C 0.5763(4) 0.3580(4) 0.70096(17) 0.0509(9) Uani 1 1 d . . .
H34A H 0.6502 0.4141 0.6815 0.061 Uiso 1 1 calc R . .
C35 C 0.4233(4) 0.3340(3) 0.68138(16) 0.0446(8) Uani 1 1 d . . .
C36 C 0.3195(4) 0.2474(4) 0.70958(17) 0.0475(8) Uani 1 1 d . . .
H36A H 0.2153 0.2261 0.6959 0.057 Uiso 1 1 calc R . .
C37 C 0.3660(4) 0.1914(4) 0.75751(16) 0.0484(9) Uani 1 1 d . . .
H37A H 0.2929 0.1337 0.7765 0.058 Uiso 1 1 calc R . .
C38 C 0.3753(4) 0.3997(4) 0.63328(16) 0.0465(8) Uani 1 1 d . . .
C39 C 0.4749(4) 0.5010(4) 0.61264(18) 0.0515(9) Uani 1 1 d . . .
H39A H 0.5772 0.5273 0.6290 0.062 Uiso 1 1 calc R . .
C40 C 0.4277(4) 0.5630(4) 0.56934(18) 0.0549(9) Uani 1 1 d . . .
H40A H 0.4967 0.6331 0.5567 0.066 Uiso 1 1 calc R . .
N41 N 0.2858(4) 0.5262(3) 0.54453(16) 0.0591(8) Uani 1 1 d D . .
H41 H 0.260(4) 0.573(3) 0.5176(14) 0.066(12) Uiso 1 1 d D . .
C42 C 0.1870(5) 0.4266(5) 0.5609(2) 0.0778(14) Uani 1 1 d . . .
H42A H 0.0869 0.4000 0.5420 0.093 Uiso 1 1 calc R . .
C43 C 0.2296(4) 0.3628(4) 0.6047(2) 0.0690(12) Uani 1 1 d . . .
H43A H 0.1584 0.2920 0.6158 0.083 Uiso 1 1 calc R . .
C44 C 0.4639(4) 0.1303(4) 0.87540(16) 0.0451(8) Uani 1 1 d . . .
C45 C 0.3947(4) 0.2212(4) 0.91085(16) 0.0458(8) Uani 1 1 d . . .
H45A H 0.4107 0.3059 0.9021 0.055 Uiso 1 1 calc R . .
C46 C 0.3022(4) 0.1852(3) 0.95893(16) 0.0449(8) Uani 1 1 d . . .
H46A H 0.2541 0.2457 0.9830 0.054 Uiso 1 1 calc R . .
C47 C 0.2794(4) 0.0622(4) 0.97229(17) 0.0485(9) Uani 1 1 d . . .
H47A H 0.2174 0.0388 1.0057 0.058 Uiso 1 1 calc R . .
C48 C 0.3470(4) -0.0250(4) 0.93686(19) 0.0546(10) Uani 1 1 d . . .
H48A H 0.3298 -0.1100 0.9453 0.066 Uiso 1 1 calc R . .
C49 C 0.4395(4) 0.0080(4) 0.88916(18) 0.0526(9) Uani 1 1 d . . .
H49A H 0.4869 -0.0536 0.8656 0.063 Uiso 1 1 calc R . .
C50 C 0.7142(4) 0.1434(3) 0.83267(16) 0.0446(8) Uani 1 1 d . . .
C51 C 0.7847(4) 0.1585(3) 0.89207(17) 0.0467(8) Uani 1 1 d . . .
H51A H 0.7363 0.1873 0.9291 0.056 Uiso 1 1 calc R . .
C52 C 0.9250(4) 0.1315(3) 0.89711(17) 0.0485(9) Uani 1 1 d . . .
H52A H 0.9728 0.1420 0.9378 0.058 Uiso 1 1 calc R . .
C53 C 0.9971(4) 0.0896(3) 0.84411(18) 0.0489(9) Uani 1 1 d . . .
H53A H 1.0935 0.0707 0.8482 0.059 Uiso 1 1 calc R . .
C54 C 0.9281(4) 0.0754(4) 0.78519(19) 0.0534(9) Uani 1 1 d . . .
H54A H 0.9775 0.0468 0.7484 0.064 Uiso 1 1 calc R . .
C55 C 0.7870(4) 0.1024(4) 0.77893(18) 0.0513(9) Uani 1 1 d . . .
H55A H 0.7404 0.0929 0.7381 0.062 Uiso 1 1 calc R . .
Cl1 Cl 0.21591(11) 1.16996(11) 0.44144(5) 0.0668(3) Uani 1 1 d . . .
Cl2 Cl 0.22134(11) 0.68355(11) 0.44849(5) 0.0678(3) Uani 1 1 d . . .
O60 O 0.0865(4) 0.8712(3) 0.37254(16) 0.0886(10) Uani 1 1 d . . .
C70 C 0.094(5) 0.339(3) 0.2944(8) 0.133(10) Uiso 0.181(3) 1 d PDU A 1
H70A H 0.0234 0.2545 0.2785 0.159 Uiso 0.181(3) 1 calc PR A 1
H70B H 0.1976 0.3320 0.2838 0.159 Uiso 0.181(3) 1 calc PR A 1
Cl3 Cl 0.0852(9) 0.3794(9) 0.3790(3) 0.0513(19) Uiso 0.181(3) 1 d PD A 1
Cl4 Cl 0.0426(8) 0.4598(8) 0.2545(3) 0.059(2) Uiso 0.181(3) 1 d PD A 1
C70' C 0.023(4) 0.477(3) 0.3308(16) 0.087(10) Uiso 0.174(4) 1 d PDU B 2
H70C H 0.0136 0.5316 0.3720 0.104 Uiso 0.174(4) 1 calc PR B 2
H70D H -0.0789 0.4174 0.3218 0.104 Uiso 0.174(4) 1 calc PR B 2
Cl3' Cl 0.1201(11) 0.3676(12) 0.3597(5) 0.064(3) Uiso 0.174(4) 1 d PD B 2
Cl4' Cl 0.002(3) 0.590(2) 0.2795(12) 0.280(12) Uiso 0.174(4) 1 d PD B 2
C70" C 0.002(4) 0.456(3) 0.3332(8) 0.039(6) Uiso 0.146(5) 1 d PDU C 3
H70E H 0.0459 0.5467 0.3533 0.047 Uiso 0.146(5) 1 calc PR C 3
H70F H -0.1090 0.4347 0.3371 0.047 Uiso 0.146(5) 1 calc PR C 3
Cl3" Cl 0.0913(14) 0.3462(12) 0.3649(7) 0.050(3) Uiso 0.146(5) 1 d PD C 3
Cl4" Cl 0.0532(10) 0.4210(11) 0.2512(4) 0.064(3) Uiso 0.146(5) 1 d PD C 3

loop_
_atom_site_aniso_label
_atom_site_aniso_U_11
_atom_site_aniso_U_22
_atom_site_aniso_U_33
_atom_site_aniso_U_23
_atom_site_aniso_U_13
_atom_site_aniso_U_12
N1 0.0376(15) 0.0530(18) 0.0439(16) 0.0197(14) -0.0005(12) 0.0084(13)
C2 0.0430(19) 0.046(2) 0.0366(18) 0.0092(15) 0.0005(14) 0.0112(15)
C3 0.049(2) 0.062(2) 0.0401(19) 0.0175(17) 0.0049(16) 0.0160(18)
C4 0.0366(19) 0.066(3) 0.055(2) 0.0246(19) 0.0050(16) 0.0146(17)
C5 0.048(2) 0.053(2) 0.0389(19) 0.0123(16) 0.0023(15) 0.0137(17)
C6 0.0419(19) 0.059(2) 0.0415(19) 0.0147(17) 0.0029(15) 0.0125(16)
C7 0.0386(18) 0.056(2) 0.046(2) 0.0153(17) 0.0014(15) 0.0129(16)
C8 0.044(2) 0.061(2) 0.0404(19) 0.0160(17) 0.0037(15) 0.0190(17)
C9 0.048(2) 0.078(3) 0.051(2) 0.024(2) 0.0061(17) 0.0177(19)
C10 0.044(2) 0.097(3) 0.052(2) 0.030(2) 0.0036(18) 0.023(2)
N11 0.060(2) 0.073(2) 0.0432(17) 0.0262(17) 0.0051(15) 0.0265(18)
C12 0.053(2) 0.066(3) 0.046(2) 0.0181(18) 0.0092(17) 0.0215(19)
C13 0.046(2) 0.056(2) 0.046(2) 0.0169(17) 0.0044(16) 0.0164(17)
C14 0.0356(18) 0.051(2) 0.0414(19) 0.0132(16) 0.0019(14) 0.0083(15)
C15 0.046(2) 0.043(2) 0.051(2) 0.0102(16) -0.0032(16) 0.0105(16)
C16 0.041(2) 0.052(2) 0.061(2) 0.0168(18) -0.0031(17) 0.0068(16)
C17 0.0371(19) 0.064(3) 0.064(2) 0.023(2) 0.0014(17) 0.0159(18)
C18 0.048(2) 0.057(2) 0.068(3) 0.028(2) 0.0091(18) 0.0191(18)
C19 0.046(2) 0.044(2) 0.061(2) 0.0188(18) 0.0056(17) 0.0095(16)
C20 0.0385(18) 0.049(2) 0.047(2) 0.0177(16) 0.0016(15) 0.0154(15)
C21 0.044(2) 0.052(2) 0.043(2) 0.0100(16) -0.0015(15) 0.0093(16)
C22 0.049(2) 0.061(2) 0.043(2) 0.0171(18) 0.0045(16) 0.0165(18)
C23 0.045(2) 0.052(2) 0.064(2) 0.0276(19) 0.0129(18) 0.0167(17)
C24 0.0415(19) 0.043(2) 0.063(2) 0.0134(18) 0.0015(17) 0.0102(16)
C25 0.046(2) 0.045(2) 0.048(2) 0.0086(16) -0.0026(16) 0.0121(16)
N31 0.0463(17) 0.074(2) 0.0418(16) 0.0193(15) 0.0053(13) 0.0239(15)
C32 0.045(2) 0.055(2) 0.0385(18) 0.0101(16) 0.0059(15) 0.0136(17)
C33 0.042(2) 0.065(3) 0.048(2) 0.0187(19) -0.0009(16) 0.0132(18)
C34 0.048(2) 0.057(2) 0.051(2) 0.0162(18) 0.0058(17) 0.0136(17)
C35 0.044(2) 0.052(2) 0.0397(18) 0.0095(16) 0.0048(15) 0.0154(16)
C36 0.0388(19) 0.059(2) 0.047(2) 0.0115(17) 0.0036(15) 0.0160(16)
C37 0.043(2) 0.062(2) 0.0430(19) 0.0165(17) 0.0080(16) 0.0136(17)
C38 0.043(2) 0.056(2) 0.045(2) 0.0153(17) 0.0068(16) 0.0169(17)
C39 0.046(2) 0.059(2) 0.054(2) 0.0194(19) 0.0033(17) 0.0132(18)
C40 0.057(2) 0.055(2) 0.053(2) 0.0128(19) 0.0048(18) 0.0124(19)
N41 0.059(2) 0.065(2) 0.062(2) 0.0285(18) 0.0068(17) 0.0206(17)
C42 0.049(2) 0.103(4) 0.093(3) 0.054(3) -0.003(2) 0.014(2)
C43 0.051(2) 0.078(3) 0.087(3) 0.045(3) -0.002(2) 0.011(2)
C44 0.0391(19) 0.058(2) 0.0438(19) 0.0161(17) 0.0027(15) 0.0172(16)
C45 0.0394(19) 0.055(2) 0.047(2) 0.0173(17) -0.0012(15) 0.0138(16)
C46 0.0408(19) 0.057(2) 0.0392(19) 0.0092(16) 0.0029(15) 0.0167(16)
C47 0.043(2) 0.059(2) 0.047(2) 0.0208(18) 0.0041(16) 0.0105(17)
C48 0.051(2) 0.044(2) 0.071(3) 0.0184(19) 0.0047(19) 0.0087(17)
C49 0.050(2) 0.049(2) 0.059(2) 0.0068(18) 0.0081(18) 0.0166(17)
C50 0.0397(19) 0.051(2) 0.044(2) 0.0115(16) 0.0016(15) 0.0109(16)
C51 0.045(2) 0.051(2) 0.045(2) 0.0132(16) 0.0046(16) 0.0100(16)
C52 0.044(2) 0.053(2) 0.048(2) 0.0168(17) -0.0030(16) 0.0065(17)
C53 0.0368(19) 0.049(2) 0.063(2) 0.0203(18) 0.0041(17) 0.0082(16)
C54 0.045(2) 0.062(3) 0.056(2) 0.0165(19) 0.0073(17) 0.0137(18)
C55 0.048(2) 0.060(2) 0.047(2) 0.0138(18) 0.0024(17) 0.0139(18)
Cl1 0.0602(6) 0.0972(8) 0.0580(6) 0.0380(6) 0.0117(5) 0.0301(6)
Cl2 0.0594(6) 0.0904(8) 0.0643(6) 0.0374(6) 0.0047(5) 0.0211(5)
O60 0.079(2) 0.105(3) 0.088(2) 0.039(2) -0.0069(18) 0.0189(19)

loop_
_atom_type_symbol
_atom_type_description
_atom_type_scat_dispersion_real
_atom_type_scat_dispersion_imag
_atom_type_scat_source
C C 0.0181 0.0091 'International Tables Vol C Tables 4.2.6.8 and 6.1.1.4'
H H 0.0000 0.0000 'International Tables Vol C Tables 4.2.6.8 and 6.1.1.4'
N N 0.0311 0.0180 'International Tables Vol C Tables 4.2.6.8 and 6.1.1.4'
O O 0.0492 0.0322 'International Tables Vol C Tables 4.2.6.8 and 6.1.1.4'
Cl Cl 0.3639 0.7018 'International Tables Vol C Tables 4.2.6.8 and 6.1.1.4'

loop_
_geom_angle_atom_site_label_1
_geom_angle_atom_site_label_2
_geom_angle_atom_site_label_3
_geom_angle
_geom_angle_site_symmetry_1
_geom_angle_site_symmetry_3
_geom_angle_publ_flag
C2 N1 C20 121.0(3) . . ?
C2 N1 C14 122.7(3) . . ?
C20 N1 C14 116.2(2) . . ?
C7 C2 N1 121.6(3) . . ?
C7 C2 C3 118.0(3) . . ?
N1 C2 C3 120.4(3) . . ?
C4 C3 C2 120.6(3) . . ?
C3 C4 C5 121.8(3) . . ?
C6 C5 C4 116.7(3) . . ?
C6 C5 C8 121.9(3) . . ?
C4 C5 C8 121.4(3) . . ?
C7 C6 C5 122.0(3) . . ?
C6 C7 C2 120.8(3) . . ?
C9 C8 C13 116.9(3) . . ?
C9 C8 C5 121.2(3) . . ?
C13 C8 C5 121.8(3) . . ?
C10 C9 C8 120.0(4) . . ?
N11 C10 C9 120.5(3) . . ?
C10 N11 C12 121.7(3) . . ?
N11 C12 C13 119.5(4) . . ?
C12 C13 C8 121.3(3) . . ?
C15 C14 C19 118.5(3) . . ?
C15 C14 N1 122.5(3) . . ?
C19 C14 N1 118.9(3) . . ?
C16 C15 C14 120.5(3) . . ?
C15 C16 C17 120.6(4) . . ?
C18 C17 C16 119.0(3) . . ?
C17 C18 C19 120.6(3) . . ?
C18 C19 C14 120.8(3) . . ?
C21 C20 C25 119.1(3) . . ?
C21 C20 N1 119.7(3) . . ?
C25 C20 N1 121.2(3) . . ?
C22 C21 C20 120.8(3) . . ?
C21 C22 C23 120.1(3) . . ?
C22 C23 C24 120.0(3) . . ?
C25 C24 C23 120.3(4) . . ?
C24 C25 C20 119.8(3) . . ?
C32 N31 C44 121.0(3) . . ?
C32 N31 C50 122.2(3) . . ?
C44 N31 C50 116.8(3) . . ?
C33 C32 C37 117.9(3) . . ?
C33 C32 N31 121.1(3) . . ?
C37 C32 N31 120.9(3) . . ?
C32 C33 C34 121.4(3) . . ?
C33 C34 C35 121.2(3) . . ?
C36 C35 C34 117.4(3) . . ?
C36 C35 C38 121.9(3) . . ?
C34 C35 C38 120.7(3) . . ?
C35 C36 C37 121.1(3) . . ?
C36 C37 C32 120.8(3) . . ?
C43 C38 C39 116.0(3) . . ?
C43 C38 C35 122.3(3) . . ?
C39 C38 C35 121.7(3) . . ?
C40 C39 C38 121.0(3) . . ?
N41 C40 C39 120.7(4) . . ?
C40 N41 C42 120.8(3) . . ?
N41 C42 C43 120.2(4) . . ?
C42 C43 C38 121.2(4) . . ?
C49 C44 C45 119.5(3) . . ?
C49 C44 N31 120.2(3) . . ?
C45 C44 N31 120.2(3) . . ?
C46 C45 C44 118.9(3) . . ?
C47 C46 C45 120.9(3) . . ?
C48 C47 C46 119.2(3) . . ?
C47 C48 C49 121.2(3) . . ?
C48 C49 C44 120.3(3) . . ?
C51 C50 C55 119.5(3) . . ?
C51 C50 N31 119.6(3) . . ?
C55 C50 N31 120.9(3) . . ?
C52 C51 C50 119.8(3) . . ?
C53 C52 C51 121.1(3) . . ?
C52 C53 C54 119.3(3) . . ?
C53 C54 C55 120.6(3) . . ?
C54 C55 C50 119.7(3) . . ?
Cl3 C70 Cl4 112.3(13) . . ?
Cl3' C70' Cl4' 153(2) . . ?
Cl3" C70" Cl4" 98.9(10) . . ?

loop_
_geom_bond_atom_site_label_1
_geom_bond_atom_site_label_2
_geom_bond_distance
_geom_bond_site_symmetry_2
_geom_bond_publ_flag
N1 C2 1.401(4) . ?
N1 C20 1.428(4) . ?
N1 C14 1.432(4) . ?
C2 C7 1.398(5) . ?
C2 C3 1.403(5) . ?
C3 C4 1.377(5) . ?
C4 C5 1.404(5) . ?
C5 C6 1.397(5) . ?
C5 C8 1.468(5) . ?
C6 C7 1.375(5) . ?
C8 C9 1.400(5) . ?
C8 C13 1.401(5) . ?
C9 C10 1.372(5) . ?
C10 N11 1.343(5) . ?
N11 C12 1.343(5) . ?
C12 C13 1.365(5) . ?
C14 C15 1.382(5) . ?
C14 C19 1.389(5) . ?
C15 C16 1.378(5) . ?
C16 C17 1.390(5) . ?
C17 C18 1.369(5) . ?
C18 C19 1.380(5) . ?
C20 C21 1.391(5) . ?
C20 C25 1.404(5) . ?
C21 C22 1.378(5) . ?
C22 C23 1.386(5) . ?
C23 C24 1.389(5) . ?
C24 C25 1.385(5) . ?
N31 C32 1.408(4) . ?
N31 C44 1.429(4) . ?
N31 C50 1.434(4) . ?
C32 C33 1.381(5) . ?
C32 C37 1.398(5) . ?
C33 C34 1.388(5) . ?
C34 C35 1.397(5) . ?
C35 C36 1.394(5) . ?
C35 C38 1.473(5) . ?
C36 C37 1.396(5) . ?
C38 C43 1.392(5) . ?
C38 C39 1.394(5) . ?
C39 C40 1.362(5) . ?
C40 N41 1.332(5) . ?
N41 C42 1.338(5) . ?
C42 C43 1.367(5) . ?
C44 C49 1.381(5) . ?
C44 C45 1.403(5) . ?
C45 C46 1.390(5) . ?
C46 C47 1.385(5) . ?
C47 C48 1.366(5) . ?
C48 C49 1.375(5) . ?
C50 C51 1.389(5) . ?
C50 C55 1.389(5) . ?
C51 C52 1.378(4) . ?
C52 C53 1.376(5) . ?
C53 C54 1.376(5) . ?
C54 C55 1.387(5) . ?
C70 Cl3 1.799(16) . ?
C70 Cl4 1.826(16) . ?
C70' Cl3' 1.818(14) . ?
C70' Cl4' 1.831(15) . ?
C70" Cl3" 1.804(14) . ?
C70" Cl4" 1.820(16) . ?
